data_7224379
loop_
_publ_author_name
'Aitken, Kati M.'
'Aitken, R. Alan'
'Slawin, Alexandra MZ'

_publ_section_title
;
 Novel reaction of 3,4-dibromofuran with azo diesters to give
 tetrahydropyridazinones
;
_journal_name_full 'RSC Adv.'
_journal_paper_doi 10.1039/C6RA02735K
_journal_year 2016
_chemical_formula_moiety 'C12 H16 Br2 N2 O5'
_chemical_formula_sum 'C12 H16 Br2 N2 O5'
_chemical_formula_weight 428.08
_space_group_crystal_system monoclinic
_space_group_IT_number 14
_space_group_name_Hall '-P 2ybc'
_space_group_name_H-M_alt 'P 1 21/c 1'
_symmetry_space_group_name_Hall '-P 2ybc'
_symmetry_space_group_name_H-M 'P 1 21/c 1'
_atom_sites_solution_hydrogens geom
_atom_sites_solution_primary direct
_atom_sites_solution_secondary difmap
_audit_creation_date 2015-12-21
_audit_creation_method 'by CrystalStructure 4.1'
_audit_update_record
;
2015-12-21 deposited with the CCDC.
2016-02-22 downloaded from the CCDC.
;
_cell_angle_alpha 90.0000
_cell_angle_beta 92.350(11)
_cell_angle_gamma 90.0000
_cell_formula_units_Z 4
_cell_length_a 11.676(5)
_cell_length_b 9.708(4)
_cell_length_c 14.448(7)
_cell_measurement_reflns_used 4520
_cell_measurement_temperature 93
_cell_measurement_theta_max 28.65
_cell_measurement_theta_min 2.20
_cell_volume 1636.3(13)
_computing_cell_refinement CrystalClear
_computing_data_collection 'CrystalClear (Rigaku/MSC Inc., 2006)'
_computing_data_reduction CrystalClear
_computing_molecular_graphics 'CrystalStructure 4.1'
_computing_publication_material 'CrystalStructure 4.1 (Rigaku, 2014)'
_computing_structure_refinement 'SHELXL2013 (Sheldrick, 2008)'
_computing_structure_solution SIR97
_diffrn_ambient_temperature 93
_diffrn_detector_area_resol_mean 7.314
_diffrn_measured_fraction_theta_full 0.990
_diffrn_measured_fraction_theta_max 0.989
_diffrn_measurement_device_type 'Rigaku Mercury70'
_diffrn_measurement_method \w
_diffrn_radiation_type 'Mo K\a'
_diffrn_radiation_wavelength 0.71070
_diffrn_reflns_av_R_equivalents 0.1218
_diffrn_reflns_laue_measured_fraction_full 0.990
_diffrn_reflns_laue_measured_fraction_max 0.989
_diffrn_reflns_limit_h_max 11
_diffrn_reflns_limit_h_min -14
_diffrn_reflns_limit_k_max 11
_diffrn_reflns_limit_k_min -9
_diffrn_reflns_limit_l_max 15
_diffrn_reflns_limit_l_min -17
_diffrn_reflns_number 10384
_diffrn_reflns_point_group_measured_fraction_full 0.990
_diffrn_reflns_point_group_measured_fraction_max 0.989
_diffrn_reflns_theta_full 25.241
_diffrn_reflns_theta_max 25.286
_diffrn_reflns_theta_min 2.528
_diffrn_standards_number 0
_exptl_absorpt_coefficient_mu 4.989
_exptl_absorpt_correction_T_max 0.861
_exptl_absorpt_correction_T_min 0.193
_exptl_absorpt_correction_type multi-scan
_exptl_absorpt_process_details 'REQAB (Rigaku, 1998)'
_exptl_crystal_colour colorless
_exptl_crystal_density_diffrn 1.738
_exptl_crystal_density_method 'not measured'
_exptl_crystal_description prism
_exptl_crystal_F_000 848.00
_exptl_crystal_size_max 0.100
_exptl_crystal_size_mid 0.100
_exptl_crystal_size_min 0.030
_refine_diff_density_max 2.32
_refine_diff_density_min -1.50
_refine_ls_extinction_method none
_refine_ls_goodness_of_fit_ref 1.105
_refine_ls_hydrogen_treatment constr
_refine_ls_number_parameters 194
_refine_ls_number_reflns 2944
_refine_ls_number_restraints 0
_refine_ls_R_factor_all 0.1373
_refine_ls_R_factor_gt 0.1080
_refine_ls_shift/su_max 0.000
_refine_ls_structure_factor_coef Fsqd
_refine_ls_weighting_details 'w = 1/[\s^2^(Fo^2^)+(0.1528P)^2^+3.0075P] where P=(Fo^2^+2Fc^2^)/3'
_refine_ls_weighting_scheme calc
_refine_ls_wR_factor_gt 0.2634
_refine_ls_wR_factor_ref 0.2888
_reflns_number_gt 2091
_reflns_number_total 2944
_reflns_threshold_expression F^2^>2.0\s(F^2^)
_cod_data_source_file c6ra02735k2.cif
_cod_data_source_block 6
_cod_database_code 7224379

loop_
_space_group_symop_id
_space_group_symop_operation_xyz
1 +X,+Y,+Z
2 -X,1/2+Y,1/2-Z
3 -X,-Y,-Z
4 +X,-1/2-Y,-1/2+Z

loop_
_atom_site_label
_atom_site_type_symbol
_atom_site_fract_x
_atom_site_fract_y
_atom_site_fract_z
_atom_site_U_iso_or_equiv
_atom_site_adp_type
_atom_site_occupancy
_atom_site_site_symmetry_order
_atom_site_calc_flag
_atom_site_refinement_flags_posn
_atom_site_refinement_flags_adp
Br3 Br 0.72655(10) -0.02558(12) 0.86727(8) 0.0433(5) Uani 1 1 d . .
Br5 Br 1.06386(11) 0.14167(12) 0.69306(8) 0.0444(5) Uani 1 1 d . .
O4 O 1.0223(7) -0.0118(7) 0.8778(5) 0.0414(19) Uani 1 1 d . .
O7 O 0.6152(7) 0.3526(7) 0.8695(5) 0.0387(19) Uani 1 1 d . .
O8 O 0.6919(6) 0.4344(8) 0.7403(5) 0.0369(17) Uani 1 1 d . .
O12 O 0.7838(8) 0.2464(8) 1.0759(5) 0.046(2) Uani 1 1 d . .
O13 O 0.8022(7) 0.4427(8) 0.9915(5) 0.0389(18) Uani 1 1 d . .
N1 N 0.8012(8) 0.3065(9) 0.8379(5) 0.034(2) Uani 1 1 d . .
N2 N 0.8159(8) 0.2392(8) 0.9216(6) 0.033(2) Uani 1 1 d . .
C3 C 0.8493(9) 0.0978(10) 0.9217(7) 0.034(2) Uani 1 1 d . .
H3 H 0.8700 0.0680 0.9865 0.041 Uiso 1 1 calc R U
C4 C 0.9527(10) 0.0778(11) 0.8606(7) 0.036(3) Uani 1 1 d . .
C5 C 0.9558(10) 0.1743(11) 0.7828(7) 0.038(3) Uani 1 1 d . .
C6 C 0.8787(10) 0.2739(12) 0.7718(8) 0.043(3) Uani 1 1 d . .
H6 H 0.8767 0.3251 0.7158 0.051 Uiso 1 1 calc R U
C7 C 0.6901(11) 0.3632(10) 0.8165(7) 0.034(3) Uani 1 1 d . .
C9 C 0.5882(10) 0.5144(11) 0.7136(8) 0.039(3) Uani 1 1 d . .
H9 H 0.5185 0.4584 0.7255 0.047 Uiso 1 1 calc R U
C10 C 0.5868(12) 0.6435(11) 0.7701(9) 0.048(3) Uani 1 1 d . .
H10A H 0.6577 0.6952 0.7617 0.057 Uiso 1 1 calc R U
H10B H 0.5808 0.6198 0.8356 0.057 Uiso 1 1 calc R U
H10C H 0.5209 0.7001 0.7499 0.057 Uiso 1 1 calc R U
C11 C 0.5971(12) 0.5361(14) 0.6110(8) 0.050(3) Uani 1 1 d . .
H11A H 0.5823 0.4490 0.5785 0.060 Uiso 1 1 calc R U
H11B H 0.6742 0.5689 0.5981 0.060 Uiso 1 1 calc R U
H11C H 0.5404 0.6048 0.5897 0.060 Uiso 1 1 calc R U
C12 C 0.7966(11) 0.3086(12) 1.0064(8) 0.043(3) Uani 1 1 d . .
C14 C 0.7791(11) 0.5302(10) 1.0735(8) 0.040(3) Uani 1 1 d . .
H14 H 0.8125 0.4863 1.1311 0.049 Uiso 1 1 calc R U
C15 C 0.6510(11) 0.5424(12) 1.0794(9) 0.048(3) Uani 1 1 d . .
H15A H 0.6172 0.4502 1.0824 0.058 Uiso 1 1 calc R U
H15B H 0.6194 0.5906 1.0245 0.058 Uiso 1 1 calc R U
H15C H 0.6330 0.5944 1.1351 0.058 Uiso 1 1 calc R U
C16 C 0.8377(11) 0.6650(11) 1.0567(9) 0.048(3) Uani 1 1 d . .
H16A H 0.7940 0.7167 1.0089 0.057 Uiso 1 1 calc R U
H16B H 0.9153 0.6477 1.0361 0.057 Uiso 1 1 calc R U
H16C H 0.8419 0.7185 1.1143 0.057 Uiso 1 1 calc R U

loop_
_atom_site_aniso_label
_atom_site_aniso_U_11
_atom_site_aniso_U_22
_atom_site_aniso_U_33
_atom_site_aniso_U_23
_atom_site_aniso_U_13
_atom_site_aniso_U_12
Br3 0.0532(9) 0.0422(8) 0.0353(8) -0.0029(4) 0.0103(6) -0.0040(5)
Br5 0.0540(9) 0.0479(8) 0.0326(8) 0.0027(4) 0.0177(6) 0.0063(5)
O4 0.058(5) 0.044(5) 0.023(4) 0.002(3) 0.007(4) 0.009(4)
O7 0.057(5) 0.029(4) 0.031(5) 0.002(3) 0.010(4) -0.005(3)
O8 0.040(5) 0.046(4) 0.025(4) 0.007(3) 0.010(3) 0.007(3)
O12 0.076(6) 0.044(5) 0.019(4) 0.006(3) 0.015(4) 0.001(4)
O13 0.053(5) 0.040(5) 0.024(4) -0.006(3) 0.011(3) 0.005(3)
N1 0.040(5) 0.049(5) 0.014(4) 0.002(4) 0.010(4) 0.008(4)
N2 0.057(6) 0.026(5) 0.015(4) 0.000(3) -0.002(4) 0.009(4)
C3 0.047(7) 0.029(6) 0.027(6) 0.005(4) 0.005(5) -0.004(4)
C4 0.043(7) 0.036(6) 0.031(6) -0.010(5) 0.011(5) 0.002(5)
C5 0.052(7) 0.040(6) 0.024(6) -0.002(4) 0.014(5) 0.009(5)
C6 0.046(7) 0.050(8) 0.032(7) -0.002(5) 0.009(5) -0.005(5)
C7 0.059(8) 0.030(6) 0.011(5) 0.002(4) 0.001(5) 0.003(5)
C9 0.036(7) 0.036(6) 0.046(7) 0.006(5) 0.015(5) -0.003(4)
C10 0.059(8) 0.039(7) 0.046(8) 0.006(5) 0.010(6) 0.017(5)
C11 0.050(8) 0.070(9) 0.030(7) 0.017(6) 0.010(6) 0.004(6)
C12 0.057(8) 0.033(7) 0.040(7) 0.001(5) 0.007(6) -0.008(5)
C14 0.061(8) 0.031(6) 0.029(6) -0.010(4) 0.008(5) 0.010(5)
C15 0.069(9) 0.040(7) 0.038(7) -0.006(5) 0.022(6) 0.002(5)
C16 0.063(9) 0.029(6) 0.052(8) -0.013(5) 0.020(6) -0.003(5)

loop_
_atom_type_symbol
_atom_type_description
_atom_type_scat_dispersion_real
_atom_type_scat_dispersion_imag
_atom_type_scat_source
C C 0.0033 0.0016
;
International Tables for Crystallography
(Vol. C, Tables 4.2.6.8 and 6.1.1.4)
;
H H 0.0000 0.0000
;
International Tables for Crystallography
(Vol. C, Table 6.1.1.4)
;
Br Br -0.2901 2.4595
;
International Tables for Crystallography
(Vol. C, Tables 4.2.6.8 and 6.1.1.4)
;
N N 0.0061 0.0033
;
International Tables for Crystallography
(Vol. C, Tables 4.2.6.8 and 6.1.1.4)
;
O O 0.0106 0.0060
;
International Tables for Crystallography
(Vol. C, Tables 4.2.6.8 and 6.1.1.4)
;

loop_
_geom_angle_atom_site_label_1
_geom_angle_atom_site_label_2
_geom_angle_atom_site_label_3
_geom_angle
C7 O8 C9 117.3(9)
C12 O13 C14 114.9(9)
N2 N1 C6 115.9(9)
N2 N1 C7 116.8(8)
C6 N1 C7 123.6(9)
N1 N2 C12 120.8(8)
N1 N2 C3 118.8(8)
C12 N2 C3 120.4(8)
N2 C3 C4 110.0(9)
N2 C3 Br3 112.6(7)
C4 C3 Br3 105.3(7)
N2 C3 H3 109.6
C4 C3 H3 109.6
Br3 C3 H3 109.6
O4 C4 C5 125.5(10)
O4 C4 C3 120.6(10)
C5 C4 C3 113.9(9)
C6 C5 C4 121.3(11)
C6 C5 Br5 120.9(9)
C4 C5 Br5 117.5(8)
C5 C6 N1 123.1(11)
C5 C6 H6 118.4
N1 C6 H6 118.4
O7 C7 O8 128.9(11)
O7 C7 N1 120.7(9)
O8 C7 N1 110.0(10)
O8 C9 C10 109.0(10)
O8 C9 C11 104.0(9)
C10 C9 C11 115.0(10)
O8 C9 H9 109.5
C10 C9 H9 109.5
C11 C9 H9 109.5
C9 C10 H10A 109.5
C9 C10 H10B 109.5
H10A C10 H10B 109.5
C9 C10 H10C 109.5
H10A C10 H10C 109.5
H10B C10 H10C 109.5
C9 C11 H11A 109.5
C9 C11 H11B 109.5
H11A C11 H11B 109.5
C9 C11 H11C 109.5
H11A C11 H11C 109.5
H11B C11 H11C 109.5
O12 C12 O13 130.4(11)
O12 C12 N2 121.2(10)
O13 C12 N2 108.4(9)
O13 C14 C16 105.7(9)
O13 C14 C15 107.6(9)
C16 C14 C15 113.6(9)
O13 C14 H14 109.9
C16 C14 H14 109.9
C15 C14 H14 109.9
C14 C15 H15A 109.5
C14 C15 H15B 109.5
H15A C15 H15B 109.5
C14 C15 H15C 109.5
H15A C15 H15C 109.5
H15B C15 H15C 109.5
C14 C16 H16A 109.5
C14 C16 H16B 109.5
H16A C16 H16B 109.5
C14 C16 H16C 109.5
H16A C16 H16C 109.5
H16B C16 H16C 109.5

loop_
_geom_bond_atom_site_label_1
_geom_bond_atom_site_label_2
_geom_bond_distance
Br3 C3 2.004(10)
Br5 C5 1.873(11)
O4 C4 1.209(13)
O7 C7 1.191(14)
O8 C7 1.301(12)
O8 C9 1.476(13)
O12 C12 1.186(14)
O13 C12 1.321(13)
O13 C14 1.491(12)
N1 N2 1.379(11)
N1 C6 1.379(14)
N1 C7 1.431(14)
N2 C12 1.424(14)
N2 C3 1.427(13)
C3 C4 1.538(15)
C3 H3 1.0000
C4 C5 1.465(16)
C5 C6 1.326(16)
C6 H6 0.9500
C9 C10 1.496(15)
C9 C11 1.505(16)
C9 H9 1.0000
C10 H10A 0.9800
C10 H10B 0.9800
C10 H10C 0.9800
C11 H11A 0.9800
C11 H11B 0.9800
C11 H11C 0.9800
C14 C16 1.501(16)
C14 C15 1.506(18)
C14 H14 1.0000
C15 H15A 0.9800
C15 H15B 0.9800
C15 H15C 0.9800
C16 H16A 0.9800
C16 H16B 0.9800
C16 H16C 0.9800

loop_
_geom_torsion_atom_site_label_1
_geom_torsion_atom_site_label_2
_geom_torsion_atom_site_label_3
_geom_torsion_atom_site_label_4
_geom_torsion
C6 N1 N2 C12 142.4(11)
C7 N1 N2 C12 -58.5(13)
C6 N1 N2 C3 -38.5(13)
C7 N1 N2 C3 120.6(10)
N1 N2 C3 C4 49.4(12)
C12 N2 C3 C4 -131.5(10)
N1 N2 C3 Br3 -67.7(11)
C12 N2 C3 Br3 111.4(9)
N2 C3 C4 O4 149.8(10)
Br3 C3 C4 O4 -88.6(11)
N2 C3 C4 C5 -30.6(12)
Br3 C3 C4 C5 90.9(9)
O4 C4 C5 C6 -176.6(11)
C3 C4 C5 C6 3.8(16)
O4 C4 C5 Br5 9.2(16)
C3 C4 C5 Br5 -170.3(7)
C4 C5 C6 N1 9.5(19)
Br5 C5 C6 N1 -176.6(8)
N2 N1 C6 C5 6.7(17)
C7 N1 C6 C5 -150.8(11)
C9 O8 C7 O7 0.1(16)
C9 O8 C7 N1 -172.7(8)
N2 N1 C7 O7 0.4(14)
C6 N1 C7 O7 157.7(11)
N2 N1 C7 O8 174.0(8)
C6 N1 C7 O8 -28.7(14)
C7 O8 C9 C10 78.5(12)
C7 O8 C9 C11 -158.4(9)
C14 O13 C12 O12 -5.8(18)
C14 O13 C12 N2 177.7(9)
N1 N2 C12 O12 163.0(11)
C3 N2 C12 O12 -16.0(17)
N1 N2 C12 O13 -20.1(14)
C3 N2 C12 O13 160.9(10)
C12 O13 C14 C16 155.9(10)
C12 O13 C14 C15 -82.4(11)
